data_4115247
loop_
_publ_author_name
'Kazuko Matsumoto'
'Yoshihiro Moriya'
'Hiroyasu Sugiyama'
'Md. Munkir Hossain'
'Yong-Shou Lin'

_publ_section_title
;
 Dehydration Reaction of Hydroxyl Substituted Alkenes and Alkynes on the
 Ru2S2 Complex
;
_journal_name_full 'Journal of the American Chemical Society'
_journal_page_first 13106
_journal_page_last 13113
_journal_paper_doi 10.1021/ja020660z
_journal_volume 124
_journal_year 2002
_chemical_formula_sum 'C36 H64 F12 N6 O24 P4 Ru2 S6'
_chemical_formula_weight 1711.31
_chemical_name_systematic
; 
 ? 
;
_space_group_IT_number 2
_symmetry_cell_setting triclinic
_symmetry_space_group_name_Hall '-P 1'
_symmetry_space_group_name_H-M 'P -1'
_atom_sites_solution_hydrogens geom
_atom_sites_solution_primary direct
_atom_sites_solution_secondary difmap
_audit_creation_method SHELXL-97
_cell_angle_alpha 88.661(9)
_cell_angle_beta 87.729(10)
_cell_angle_gamma 78.099(9)
_cell_formula_units_Z 2
_cell_length_a 13.089(6)
_cell_length_b 16.069(7)
_cell_length_c 17.022(7)
_cell_measurement_temperature 293(2)
_cell_volume 3500(3)
_computing_structure_refinement 'SHELXL-97 (Sheldrick, 1997)'
_computing_structure_solution 'SHELXS-97 (Sheldrick, 1990)'
_diffrn_ambient_temperature 293(2)
_diffrn_measured_fraction_theta_full 0.955
_diffrn_measured_fraction_theta_max 0.955
_diffrn_radiation_monochromator graphite
_diffrn_radiation_source 'fine-focus sealed tube'
_diffrn_radiation_type MoK\a
_diffrn_radiation_wavelength 0.71073
_diffrn_reflns_av_R_equivalents 0.1183
_diffrn_reflns_av_sigmaI/netI 0.3024
_diffrn_reflns_limit_h_max 15
_diffrn_reflns_limit_h_min -17
_diffrn_reflns_limit_k_max 20
_diffrn_reflns_limit_k_min -20
_diffrn_reflns_limit_l_max 22
_diffrn_reflns_limit_l_min -19
_diffrn_reflns_number 22854
_diffrn_reflns_theta_full 27.69
_diffrn_reflns_theta_max 27.69
_diffrn_reflns_theta_min 1.20
_exptl_absorpt_coefficient_mu 0.805
_exptl_crystal_density_diffrn 1.624
_exptl_crystal_F_000 1732
_refine_diff_density_max 0.789
_refine_diff_density_min -0.944
_refine_diff_density_rms 0.129
_refine_ls_extinction_method none
_refine_ls_goodness_of_fit_ref 0.804
_refine_ls_hydrogen_treatment mixed
_refine_ls_matrix_type full
_refine_ls_number_parameters 671
_refine_ls_number_reflns 15648
_refine_ls_number_restraints 0
_refine_ls_restrained_S_all 0.804
_refine_ls_R_factor_all 0.2888
_refine_ls_R_factor_gt 0.1009
_refine_ls_shift/su_max 3.545
_refine_ls_shift/su_mean 0.151
_refine_ls_structure_factor_coef Fsqd
_refine_ls_weighting_details 'calc w=1/[\s^2^(Fo^2^)+(0.1760P)^2^+0.0000P] where P=(Fo^2^+2Fc^2^)/3'
_refine_ls_weighting_scheme calc
_refine_ls_wR_factor_gt 0.2473
_refine_ls_wR_factor_ref 0.3472
_reflns_number_gt 4120
_reflns_number_total 15648
_reflns_threshold_expression >2sigma(I)
_cod_data_source_file ja020660z_09.cif
_cod_data_source_block complex10
_cod_database_code 4115247

loop_
_symmetry_equiv_pos_as_xyz
'x, y, z'
'-x, -y, -z'

loop_
_atom_site_label
_atom_site_type_symbol
_atom_site_fract_x
_atom_site_fract_y
_atom_site_fract_z
_atom_site_U_iso_or_equiv
_atom_site_adp_type
_atom_site_occupancy
_atom_site_symmetry_multiplicity
_atom_site_calc_flag
_atom_site_refinement_flags
Ru1 Ru 0.26890(9) 0.26532(7) 0.42177(6) 0.0675(4) Uani 1 1 d .
Ru2 Ru 0.28091(9) 0.23967(6) 0.08917(6) 0.0614(4) Uani 1 1 d .
S1 S 0.3379(3) 0.2377(2) 0.29555(18) 0.0646(9) Uani 1 1 d .
S2 S 0.2165(3) 0.2310(2) 0.21752(18) 0.0640(9) Uani 1 1 d .
P1 P 0.4334(3) 0.2337(3) 0.4633(2) 0.0844(12) Uani 1 1 d .
P2 P 0.2779(4) 0.4028(3) 0.4045(2) 0.0915(13) Uani 1 1 d .
P3 P 0.1225(3) 0.2300(2) 0.0478(2) 0.0746(11) Uani 1 1 d .
P4 P 0.2357(3) 0.3823(2) 0.0947(2) 0.0773(11) Uani 1 1 d .
N1 N 0.2086(10) 0.2867(8) 0.5321(8) 0.090(4) Uani 1 1 d .
N2 N 0.1129(11) 0.2903(8) 0.3852(7) 0.087(4) Uani 1 1 d .
N3 N 0.2410(9) 0.1430(7) 0.4448(6) 0.074(3) Uani 1 1 d .
N4 N 0.3372(8) 0.2461(7) -0.0228(7) 0.069(3) Uani 1 1 d .
N5 N 0.4341(10) 0.2401(7) 0.1212(6) 0.074(3) Uani 1 1 d .
N6 N 0.3346(9) 0.1053(8) 0.0830(7) 0.076(3) Uani 1 1 d .
O1 O 0.4678(9) 0.1350(7) 0.4817(8) 0.131(4) Uani 1 1 d .
O2 O 0.5168(10) 0.2481(10) 0.3981(7) 0.144(5) Uani 1 1 d .
O3 O 0.4727(12) 0.2757(10) 0.5313(9) 0.165(6) Uani 1 1 d .
O4 O 0.3193(13) 0.4375(8) 0.4768(8) 0.162(6) Uani 1 1 d .
O5 O 0.1772(12) 0.4643(8) 0.3855(11) 0.166(6) Uani 1 1 d .
O6 O 0.3453(12) 0.4214(7) 0.3338(7) 0.150(6) Uani 1 1 d .
O7 O 0.1217(9) 0.1386(8) 0.0232(8) 0.138(5) Uani 1 1 d .
O8 O 0.0658(10) 0.2887(8) -0.0155(7) 0.134(4) Uani 1 1 d .
O9 O 0.0356(8) 0.2497(8) 0.1143(6) 0.115(4) Uani 1 1 d .
O10 O 0.1692(12) 0.4160(7) 0.1683(7) 0.136(5) Uani 1 1 d .
O11 O 0.3263(9) 0.4312(6) 0.1069(7) 0.107(3) Uani 1 1 d .
O12 O 0.1819(10) 0.4227(6) 0.0202(6) 0.119(4) Uani 1 1 d .
C9 C 0.554(2) 0.0914(17) 0.5110(15) 0.221(13) Uani 1 1 d .
H9A H 0.6130 0.1102 0.4868 0.332 Uiso 1 1 calc R
H9B H 0.5596 0.0321 0.5009 0.332 Uiso 1 1 calc R
H9C H 0.5526 0.0999 0.5667 0.332 Uiso 1 1 calc R
C10 C 0.6187(18) 0.2602(19) 0.4024(14) 0.212(14) Uani 1 1 d .
H10A H 0.6389 0.2851 0.3539 0.318 Uiso 1 1 calc R
H10B H 0.6649 0.2064 0.4112 0.318 Uiso 1 1 calc R
H10C H 0.6225 0.2975 0.4449 0.318 Uiso 1 1 calc R
C11 C 0.433(2) 0.280(2) 0.6082(13) 0.267(19) Uani 1 1 d .
H11A H 0.4296 0.2240 0.6273 0.401 Uiso 1 1 calc R
H11B H 0.3638 0.3152 0.6098 0.401 Uiso 1 1 calc R
H11C H 0.4771 0.3043 0.6406 0.401 Uiso 1 1 calc R
C12 C 0.330(2) 0.5199(15) 0.4986(13) 0.231(14) Uani 1 1 d .
H12A H 0.3945 0.5313 0.4759 0.347 Uiso 1 1 calc R
H12B H 0.3315 0.5226 0.5548 0.347 Uiso 1 1 calc R
H12C H 0.2727 0.5615 0.4798 0.347 Uiso 1 1 calc R
C13 C 0.097(2) 0.4887(17) 0.440(2) 0.27(2) Uani 1 1 d .
H13A H 0.1081 0.4514 0.4849 0.412 Uiso 1 1 calc R
H13B H 0.0323 0.4858 0.4170 0.412 Uiso 1 1 calc R
H13C H 0.0960 0.5460 0.4553 0.412 Uiso 1 1 calc R
C14 C 0.359(2) 0.4954(13) 0.2958(12) 0.184(10) Uani 1 1 d .
H14A H 0.2942 0.5250 0.2754 0.275 Uiso 1 1 calc R
H14B H 0.4101 0.4817 0.2532 0.275 Uiso 1 1 calc R
H14C H 0.3837 0.5311 0.3322 0.275 Uiso 1 1 calc R
C15 C 0.058(2) 0.1082(15) -0.0228(15) 0.214(14) Uani 1 1 d .
H15A H -0.0052 0.1048 0.0063 0.321 Uiso 1 1 calc R
H15B H 0.0919 0.0525 -0.0402 0.321 Uiso 1 1 calc R
H15C H 0.0422 0.1453 -0.0676 0.321 Uiso 1 1 calc R
C16 C 0.0969(16) 0.2947(13) -0.0977(9) 0.147(8) Uani 1 1 d .
H16A H 0.1569 0.3204 -0.1024 0.221 Uiso 1 1 calc R
H16B H 0.0405 0.3289 -0.1256 0.221 Uiso 1 1 calc R
H16C H 0.1139 0.2388 -0.1195 0.221 Uiso 1 1 calc R
C17 C -0.0709(13) 0.2612(14) 0.1090(11) 0.142(7) Uani 1 1 d .
H17A H -0.1034 0.3168 0.1271 0.214 Uiso 1 1 calc R
H17B H -0.0959 0.2190 0.1409 0.214 Uiso 1 1 calc R
H17C H -0.0879 0.2557 0.0553 0.214 Uiso 1 1 calc R
C18 C 0.103(2) 0.475(2) 0.1897(15) 0.33(3) Uani 1 1 d .
H18A H 0.1047 0.5233 0.1557 0.489 Uiso 1 1 calc R
H18B H 0.1150 0.4888 0.2426 0.489 Uiso 1 1 calc R
H18C H 0.0355 0.4602 0.1878 0.489 Uiso 1 1 calc R
C19 C 0.4042(16) 0.4384(13) 0.0431(13) 0.172(10) Uani 1 1 d .
H19A H 0.4554 0.3863 0.0399 0.257 Uiso 1 1 calc R
H19B H 0.4380 0.4844 0.0538 0.257 Uiso 1 1 calc R
H19C H 0.3697 0.4493 -0.0060 0.257 Uiso 1 1 calc R
C20 C 0.1484(16) 0.5139(10) 0.0005(11) 0.137(7) Uani 1 1 d .
H20A H 0.0776 0.5337 0.0193 0.206 Uiso 1 1 calc R
H20B H 0.1527 0.5221 -0.0555 0.206 Uiso 1 1 calc R
H20C H 0.1930 0.5454 0.0250 0.206 Uiso 1 1 calc R
C21 C 0.1696(16) 0.2908(12) 0.5943(10) 0.116(6) Uani 1 1 d .
C22 C 0.1188(16) 0.2872(14) 0.6701(9) 0.156(9) Uani 1 1 d .
H22A H 0.0688 0.2513 0.6679 0.235 Uiso 1 1 calc R
H22B H 0.0837 0.3434 0.6850 0.235 Uiso 1 1 calc R
H22C H 0.1699 0.2644 0.7081 0.235 Uiso 1 1 calc R
C23 C 0.0320(15) 0.2941(10) 0.3661(9) 0.090(5) Uani 1 1 d .
C24 C -0.0721(14) 0.3022(13) 0.3378(10) 0.137(7) Uani 1 1 d .
H24A H -0.1072 0.3609 0.3387 0.206 Uiso 1 1 calc R
H24B H -0.1102 0.2692 0.3709 0.206 Uiso 1 1 calc R
H24C H -0.0681 0.2820 0.2849 0.206 Uiso 1 1 calc R
C25 C 0.2096(13) 0.0884(12) 0.4677(9) 0.098(5) Uani 1 1 d .
C26 C 0.1615(15) 0.0135(10) 0.4930(12) 0.153(9) Uani 1 1 d .
H26A H 0.0875 0.0326 0.5016 0.230 Uiso 1 1 calc R
H26B H 0.1919 -0.0110 0.5408 0.230 Uiso 1 1 calc R
H26C H 0.1746 -0.0284 0.4525 0.230 Uiso 1 1 calc R
C27 C 0.3738(12) 0.2482(9) -0.0847(9) 0.078(4) Uani 1 1 d .
C28 C 0.4209(14) 0.2480(10) -0.1630(8) 0.109(6) Uani 1 1 d .
H28A H 0.4937 0.2220 -0.1615 0.163 Uiso 1 1 calc R
H28B H 0.4133 0.3054 -0.1825 0.163 Uiso 1 1 calc R
H28C H 0.3868 0.2164 -0.1972 0.163 Uiso 1 1 calc R
C29 C 0.5139(13) 0.2416(10) 0.1368(8) 0.080(4) Uani 1 1 d .
C30 C 0.6204(14) 0.2431(13) 0.1568(12) 0.144(7) Uani 1 1 d .
H30A H 0.6593 0.1858 0.1626 0.216 Uiso 1 1 calc R
H30B H 0.6197 0.2725 0.2053 0.216 Uiso 1 1 calc R
H30C H 0.6526 0.2718 0.1157 0.216 Uiso 1 1 calc R
C31 C 0.3645(14) 0.0375(11) 0.0756(10) 0.101(5) Uani 1 1 d .
C32 C 0.408(2) -0.0530(10) 0.0687(16) 0.237(15) Uani 1 1 d .
H32A H 0.4825 -0.0623 0.0648 0.355 Uiso 1 1 calc R
H32B H 0.3822 -0.0739 0.0225 0.355 Uiso 1 1 calc R
H32C H 0.3867 -0.0825 0.1143 0.355 Uiso 1 1 calc R
C1 C 0.3944(10) 0.1276(8) 0.2851(7) 0.071(4) Uani 1 1 d .
H1A H 0.4443 0.1208 0.2409 0.085 Uiso 1 1 calc R
H1B H 0.4321 0.1072 0.3320 0.085 Uiso 1 1 calc R
C2 C 0.3149(13) 0.0741(10) 0.2724(8) 0.081(4) Uani 1 1 d .
C3 C 0.2125(12) 0.1210(8) 0.2471(7) 0.072(4) Uani 1 1 d .
C4 C 0.1276(13) 0.0950(9) 0.2469(8) 0.085(4) Uani 1 1 d .
C5 C 0.0524(14) 0.0551(10) 0.2515(9) 0.096(5) Uani 1 1 d .
C6 C 0.0316(18) 0.0040(13) 0.1800(12) 0.174(10) Uani 1 1 d .
H6A H -0.0304 0.0336 0.1552 0.262 Uiso 1 1 calc R
H6B H 0.0223 -0.0513 0.1974 0.262 Uiso 1 1 calc R
H6C H 0.0899 -0.0019 0.1431 0.262 Uiso 1 1 calc R
C7 C 0.3383(15) -0.0118(9) 0.2835(9) 0.116(6) Uani 1 1 d .
H7A H 0.2883 -0.0439 0.2751 0.139 Uiso 1 1 calc R
H7B H 0.4043 -0.0384 0.2996 0.139 Uiso 1 1 calc R
C8 C -0.0208(17) 0.0579(14) 0.3211(11) 0.164(9) Uani 1 1 d .
H8A H -0.0177 0.0013 0.3415 0.246 Uiso 1 1 calc R
H8B H -0.0906 0.0819 0.3057 0.246 Uiso 1 1 calc R
H8C H -0.0012 0.0925 0.3608 0.246 Uiso 1 1 calc R
C33 C 0.178(8) 0.775(6) 0.358(5) 0.40(5) Uiso 1 1 d .
F1 F 0.2263(18) 0.8373(14) 0.3646(12) 0.257(9) Uiso 1 1 d .
F2 F 0.263(2) 0.7247(18) 0.3879(15) 0.282(12) Uiso 1 1 d .
F3 F 0.149(2) 0.7417(15) 0.3183(13) 0.282(10) Uiso 1 1 d .
O13 O 0.0722(11) 0.7039(9) 0.4665(7) 0.145(5) Uiso 1 1 d .
O14 O 0.1613(14) 0.8065(11) 0.5172(10) 0.197(6) Uiso 1 1 d .
O15 O 0.0196(18) 0.8432(14) 0.4339(12) 0.243(9) Uiso 1 1 d .
S3 S 0.1070(5) 0.7827(4) 0.4580(3) 0.1231(16) Uiso 1 1 d .
C34 C 0.6756(16) 0.9732(13) 0.2708(13) 0.112(6) Uiso 1 1 d .
F4 F 0.6601(19) 1.0435(17) 0.3032(14) 0.314(11) Uiso 1 1 d .
F5 F 0.783(2) 0.9325(17) 0.3107(16) 0.360(13) Uiso 1 1 d .
F6 F 0.616(3) 0.929(2) 0.3035(18) 0.403(16) Uiso 1 1 d .
O16 O 0.753(3) 0.877(3) 0.186(2) 0.391(17) Uiso 1 1 d .
O17 O 0.585(3) 1.009(2) 0.1681(19) 0.352(17) Uiso 1 1 d .
O18 O 0.764(2) 1.0252(17) 0.1625(16) 0.310(12) Uiso 1 1 d .
S4 S 0.6807(18) 0.9744(13) 0.1960(12) 0.361(9) Uiso 1 1 d .
C35 C 0.308(8) 0.549(6) 0.781(6) 0.51(6) Uiso 1 1 d .
F7 F 0.3649(19) 0.5056(15) 0.8258(14) 0.275(10) Uiso 1 1 d .
F8 F 0.402(2) 0.4643(18) 0.7249(17) 0.355(13) Uiso 1 1 d .
F9 F 0.326(3) 0.579(2) 0.722(2) 0.370(17) Uiso 1 1 d .
O19 O 0.1872(17) 0.4855(12) 0.6712(13) 0.227(8) Uiso 1 1 d .
O20 O 0.148(2) 0.5342(16) 0.8023(15) 0.278(11) Uiso 1 1 d .
O21 O 0.237(2) 0.394(2) 0.7780(17) 0.329(13) Uiso 1 1 d .
S5 S 0.2196(6) 0.4772(5) 0.7488(5) 0.162(2) Uiso 1 1 d .
C36 C 0.195(8) 0.780(6) 0.135(6) 0.52(7) Uiso 1 1 d .
F10 F 0.330(2) 0.6576(17) 0.1559(14) 0.325(11) Uiso 1 1 d .
F11 F 0.184(2) 0.708(2) 0.1522(17) 0.326(13) Uiso 1 1 d .
F12 F 0.2852(19) 0.7814(14) 0.1820(12) 0.254(9) Uiso 1 1 d .
O22 O 0.4032(12) 0.7534(9) 0.0417(8) 0.148(5) Uiso 1 1 d .
O23 O 0.2757(14) 0.6666(11) 0.0001(10) 0.195(6) Uiso 1 1 d .
O24 O 0.221(2) 0.8192(17) 0.0331(15) 0.290(11) Uiso 1 1 d .
S6 S 0.3088(7) 0.7273(5) 0.0487(5) 0.179(3) Uiso 1 1 d .

loop_
_atom_site_aniso_label
_atom_site_aniso_U_11
_atom_site_aniso_U_22
_atom_site_aniso_U_33
_atom_site_aniso_U_23
_atom_site_aniso_U_13
_atom_site_aniso_U_12
Ru1 0.0776(8) 0.0687(7) 0.0580(7) 0.0057(5) -0.0010(6) -0.0201(6)
Ru2 0.0658(7) 0.0611(7) 0.0583(6) 0.0062(5) -0.0033(5) -0.0159(6)
S1 0.068(2) 0.068(2) 0.0601(19) 0.0056(16) -0.0027(16) -0.0201(18)
S2 0.070(2) 0.067(2) 0.0570(18) 0.0063(15) -0.0048(16) -0.0185(18)
P1 0.088(3) 0.098(3) 0.072(2) 0.008(2) -0.016(2) -0.029(3)
P2 0.123(4) 0.075(3) 0.077(3) -0.003(2) 0.008(3) -0.026(3)
P3 0.079(3) 0.082(3) 0.066(2) 0.0060(19) -0.014(2) -0.023(2)
P4 0.093(3) 0.069(2) 0.071(2) 0.0044(19) 0.003(2) -0.023(2)
N1 0.084(9) 0.107(10) 0.083(9) 0.001(8) -0.014(7) -0.027(8)
N2 0.080(9) 0.087(9) 0.088(9) 0.009(7) 0.007(8) -0.006(9)
N3 0.086(9) 0.076(8) 0.062(7) 0.020(6) -0.004(6) -0.023(7)
N4 0.061(7) 0.076(8) 0.069(7) 0.007(6) -0.011(6) -0.011(6)
N5 0.078(9) 0.076(8) 0.075(8) 0.007(6) -0.011(7) -0.029(8)
N6 0.076(8) 0.062(7) 0.091(8) -0.011(7) -0.001(6) -0.016(7)
O1 0.091(9) 0.098(9) 0.196(12) 0.025(8) -0.072(9) 0.003(7)
O2 0.098(9) 0.238(16) 0.107(9) 0.013(9) -0.001(8) -0.061(10)
O3 0.166(14) 0.197(15) 0.142(12) -0.035(11) -0.062(11) -0.046(12)
O4 0.274(19) 0.101(10) 0.129(11) -0.006(8) -0.033(11) -0.078(12)
O5 0.119(12) 0.095(10) 0.258(18) 0.031(10) 0.007(12) 0.033(9)
O6 0.236(16) 0.079(8) 0.134(10) 0.017(7) 0.067(10) -0.047(9)
O7 0.112(9) 0.120(10) 0.194(13) -0.030(9) -0.079(9) -0.036(8)
O8 0.123(10) 0.154(11) 0.129(10) 0.050(8) -0.067(8) -0.035(9)
O9 0.070(7) 0.191(12) 0.088(7) -0.006(7) -0.022(6) -0.028(8)
O10 0.196(14) 0.080(8) 0.114(9) -0.010(7) 0.058(9) 0.007(8)
O11 0.118(9) 0.080(7) 0.134(9) -0.001(6) -0.009(7) -0.046(7)
O12 0.162(11) 0.081(7) 0.112(8) 0.033(6) -0.052(8) -0.014(7)
C9 0.21(3) 0.22(3) 0.24(3) 0.05(2) -0.12(2) -0.03(2)
C10 0.14(2) 0.37(4) 0.16(2) 0.01(2) 0.015(17) -0.15(3)
C11 0.20(3) 0.52(6) 0.086(16) -0.07(3) 0.025(18) -0.08(3)
C12 0.38(4) 0.17(2) 0.15(2) -0.084(18) 0.01(2) -0.09(3)
C13 0.18(3) 0.14(2) 0.48(6) -0.10(3) 0.04(3) 0.04(2)
C14 0.29(3) 0.139(19) 0.140(18) 0.018(15) 0.044(19) -0.09(2)
C15 0.28(4) 0.18(2) 0.22(3) -0.05(2) 0.01(3) -0.15(3)
C16 0.17(2) 0.20(2) 0.069(11) 0.022(12) -0.014(12) -0.043(17)
C17 0.076(13) 0.21(2) 0.146(17) -0.010(15) -0.017(12) -0.034(14)
C18 0.27(4) 0.44(5) 0.13(2) 0.04(3) 0.04(2) 0.25(4)
C19 0.140(18) 0.18(2) 0.22(2) 0.019(17) 0.081(17) -0.096(17)
C20 0.17(2) 0.074(12) 0.152(17) 0.036(11) -0.008(14) 0.010(12)
C21 0.146(17) 0.140(16) 0.076(12) -0.023(11) 0.008(12) -0.061(14)
C22 0.18(2) 0.23(2) 0.071(11) -0.022(13) 0.043(12) -0.080(18)
C23 0.086(13) 0.090(12) 0.086(11) 0.026(9) 0.009(11) -0.008(12)
C24 0.088(14) 0.18(2) 0.132(15) 0.039(14) -0.051(12) -0.004(14)
C25 0.086(12) 0.127(15) 0.087(11) 0.004(10) -0.002(9) -0.036(12)
C26 0.149(18) 0.102(13) 0.22(2) 0.074(14) 0.028(16) -0.064(13)
C27 0.080(11) 0.077(10) 0.075(10) 0.003(8) -0.015(9) -0.009(8)
C28 0.147(16) 0.111(13) 0.054(9) 0.015(8) 0.027(9) -0.001(11)
C29 0.076(11) 0.094(11) 0.077(10) 0.013(8) -0.009(9) -0.036(10)
C30 0.097(15) 0.158(19) 0.19(2) -0.003(15) -0.029(14) -0.043(14)
C31 0.119(15) 0.073(11) 0.103(12) 0.004(10) 0.012(10) -0.008(11)
C32 0.30(4) 0.039(11) 0.34(4) 0.003(16) 0.06(3) 0.024(16)
C1 0.063(9) 0.071(9) 0.073(8) 0.007(7) -0.013(7) -0.001(7)
C2 0.094(12) 0.085(11) 0.066(9) 0.000(8) 0.001(8) -0.020(10)
C3 0.088(11) 0.071(9) 0.062(8) 0.003(7) 0.002(8) -0.027(9)
C4 0.088(11) 0.091(11) 0.089(11) 0.021(8) -0.015(9) -0.045(10)
C5 0.118(14) 0.094(11) 0.087(11) 0.004(9) -0.001(10) -0.050(11)
C6 0.21(2) 0.18(2) 0.17(2) -0.057(17) -0.014(18) -0.12(2)
C7 0.159(18) 0.047(9) 0.140(15) 0.011(9) -0.010(13) -0.018(11)
C8 0.17(2) 0.24(3) 0.114(15) 0.040(15) 0.009(14) -0.12(2)

loop_
_atom_type_symbol
_atom_type_description
_atom_type_scat_dispersion_real
_atom_type_scat_dispersion_imag
_atom_type_scat_source
C C 0.0033 0.0016 'International Tables Vol C Tables 4.2.6.8 and 6.1.1.4'
H H 0.0000 0.0000 'International Tables Vol C Tables 4.2.6.8 and 6.1.1.4'
N N 0.0061 0.0033 'International Tables Vol C Tables 4.2.6.8 and 6.1.1.4'
O O 0.0106 0.0060 'International Tables Vol C Tables 4.2.6.8 and 6.1.1.4'
F F 0.0171 0.0103 'International Tables Vol C Tables 4.2.6.8 and 6.1.1.4'
P P 0.1023 0.0942 'International Tables Vol C Tables 4.2.6.8 and 6.1.1.4'
S S 0.1246 0.1234 'International Tables Vol C Tables 4.2.6.8 and 6.1.1.4'
Ru Ru -1.2594 0.8363 'International Tables Vol C Tables 4.2.6.8 and 6.1.1.4'

loop_
_geom_angle_atom_site_label_1
_geom_angle_atom_site_label_2
_geom_angle_atom_site_label_3
_geom_angle
N1 Ru1 N3 82.9(5)
N1 Ru1 N2 86.6(5)
N3 Ru1 N2 83.3(5)
N1 Ru1 P1 92.4(4)
N3 Ru1 P1 94.4(3)
N2 Ru1 P1 177.5(4)
N1 Ru1 P2 91.6(4)
N3 Ru1 P2 172.5(4)
N2 Ru1 P2 91.3(4)
P1 Ru1 P2 91.01(18)
N1 Ru1 S1 178.7(4)
N3 Ru1 S1 95.8(3)
N2 Ru1 S1 93.3(3)
P1 Ru1 S1 87.58(14)
P2 Ru1 S1 89.65(13)
N4 Ru2 N5 85.3(4)
N4 Ru2 N6 87.0(4)
N5 Ru2 N6 84.6(4)
N4 Ru2 P4 91.2(3)
N5 Ru2 P4 91.8(3)
N6 Ru2 P4 176.1(3)
N4 Ru2 P3 91.6(3)
N5 Ru2 P3 175.1(3)
N6 Ru2 P3 91.5(3)
P4 Ru2 P3 92.11(15)
N4 Ru2 S2 179.5(3)
N5 Ru2 S2 94.7(3)
N6 Ru2 S2 92.5(3)
P4 Ru2 S2 89.25(13)
P3 Ru2 S2 88.31(13)
C1 S1 S2 92.4(4)
C1 S1 Ru1 110.7(4)
S2 S1 Ru1 110.16(17)
C3 S2 S1 93.1(5)
C3 S2 Ru2 111.8(4)
S1 S2 Ru2 108.61(16)
O3 P1 O2 99.0(8)
O3 P1 O1 104.3(8)
O2 P1 O1 102.1(8)
O3 P1 Ru1 124.8(7)
O2 P1 Ru1 113.2(5)
O1 P1 Ru1 110.7(5)
O5 P2 O6 99.0(8)
O5 P2 O4 106.3(10)
O6 P2 O4 107.3(8)
O5 P2 Ru1 116.8(6)
O6 P2 Ru1 115.0(5)
O4 P2 Ru1 111.4(5)
O7 P3 O8 106.4(7)
O7 P3 O9 104.6(7)
O8 P3 O9 97.5(7)
O7 P3 Ru2 110.8(5)
O8 P3 Ru2 123.0(5)
O9 P3 Ru2 112.5(4)
O12 P4 O10 109.9(8)
O12 P4 O11 105.1(6)
O10 P4 O11 96.6(7)
O12 P4 Ru2 112.6(4)
O10 P4 Ru2 114.4(5)
O11 P4 Ru2 116.8(5)
C21 N1 Ru1 172.3(13)
C23 N2 Ru1 172.4(15)
C25 N3 Ru1 164.4(14)
C27 N4 Ru2 176.7(11)
C29 N5 Ru2 178.6(13)
C31 N6 Ru2 175.8(13)
C9 O1 P1 130.4(15)
C10 O2 P1 132.2(13)
C11 O3 P1 126.7(17)
C12 O4 P2 133.6(14)
C13 O5 P2 123(2)
C14 O6 P2 133.7(14)
C15 O7 P3 131.2(16)
C16 O8 P3 127.7(13)
C17 O9 P3 129.1(11)
C18 O10 P4 141.0(17)
C19 O11 P4 121.1(11)
C20 O12 P4 127.9(11)
N1 C21 C22 173.8(19)
N2 C23 C24 176.8(19)
N3 C25 C26 175.2(18)
N4 C27 C28 178.2(15)
N5 C29 C30 179(2)
N6 C31 C32 177(2)
C2 C1 S1 113.1(10)
C7 C2 C3 123.3(15)
C7 C2 C1 121.2(15)
C3 C2 C1 115.4(12)
C4 C3 C2 127.9(13)
C4 C3 S2 120.5(13)
C2 C3 S2 111.6(10)
C5 C4 C3 168.9(17)
C4 C5 C8 123.7(15)
C4 C5 C6 119.2(15)
C8 C5 C6 117.1(15)
F2 C33 F1 87(7)
F2 C33 F3 108(8)
F1 C33 F3 143(10)
F2 C33 S3 91(5)
F1 C33 S3 99(5)
F3 C33 S3 114(8)
O14 S3 O13 118.4(10)
O14 S3 O15 116.0(12)
O13 S3 O15 105.7(11)
O14 S3 C33 114(3)
O13 S3 C33 104(3)
O15 S3 C33 95(3)
F4 C34 F6 109(2)
F4 C34 S4 116(2)
F6 C34 S4 117(2)
F4 C34 F5 97(2)
F6 C34 F5 101(2)
S4 C34 F5 114(2)
C34 F4 S4 32.2(13)
C34 F6 S4 31.7(14)
C34 S4 O17 110(3)
C34 S4 O18 112(2)
O17 S4 O18 110(3)
C34 S4 O16 96(2)
O17 S4 O16 130(3)
O18 S4 O16 98(2)
C34 S4 F4 31.5(13)
O17 S4 F4 96(2)
O18 S4 F4 92.0(16)
O16 S4 F4 124(2)
C34 S4 F6 31.5(13)
O17 S4 F6 93(2)
O18 S4 F6 143(2)
O16 S4 F6 87.4(18)
F4 S4 F6 56.6(11)
F7 C35 F9 130(10)
F7 C35 F8 70(5)
F9 C35 F8 73(6)
F7 C35 S5 104(7)
F9 C35 S5 101(7)
F8 C35 S5 78(4)
O21 S5 O19 113.7(15)
O21 S5 O20 110.4(17)
O19 S5 O20 112.2(15)
O21 S5 C35 118(3)
O19 S5 C35 118(3)
O20 S5 C35 79(3)
F12 C36 F11 99(8)
F12 C36 F10 57(4)
F11 C36 F10 53(5)
F12 C36 S6 84(5)
F11 C36 S6 88(6)
F10 C36 S6 56(3)
O22 S6 O23 126.3(11)
O22 S6 C36 120(3)
O23 S6 C36 113(3)
O22 S6 O24 102.3(11)
O23 S6 O24 104.4(13)
C36 S6 O24 58(3)

loop_
_geom_bond_atom_site_label_1
_geom_bond_atom_site_label_2
_geom_bond_distance
Ru1 N1 2.017(13)
Ru1 N3 2.097(11)
Ru1 N2 2.114(14)
Ru1 P1 2.246(5)
Ru1 P2 2.249(4)
Ru1 S1 2.314(3)
Ru2 N4 2.024(12)
Ru2 N5 2.100(13)
Ru2 N6 2.132(12)
Ru2 P4 2.250(4)
Ru2 P3 2.252(4)
Ru2 S2 2.322(3)
S1 C1 1.781(12)
S1 S2 2.131(4)
S2 C3 1.838(13)
P1 O3 1.513(13)
P1 O2 1.572(12)
P1 O1 1.584(12)
P2 O5 1.517(14)
P2 O6 1.524(11)
P2 O4 1.526(13)
P3 O7 1.539(12)
P3 O8 1.525(11)
P3 O9 1.562(11)
P4 O12 1.540(10)
P4 O10 1.540(11)
P4 O11 1.574(10)
N1 C21 1.154(17)
N2 C23 1.110(18)
N3 C25 1.101(16)
N4 C27 1.143(15)
N5 C29 1.093(16)
N6 C31 1.087(16)
O1 C9 1.31(2)
O2 C10 1.39(2)
O3 C11 1.39(2)
O4 C12 1.42(2)
O5 C13 1.37(3)
O6 C14 1.383(19)
O7 C15 1.33(2)
O8 C16 1.448(18)
O9 C17 1.374(17)
O10 C18 1.20(2)
O11 C19 1.480(18)
O12 C20 1.475(16)
C21 C22 1.43(2)
C23 C24 1.44(2)
C25 C26 1.51(2)
C27 C28 1.446(19)
C29 C30 1.45(2)
C31 C32 1.45(2)
C1 C2 1.504(17)
C2 C7 1.362(18)
C2 C3 1.47(2)
C3 C4 1.266(18)
C4 C5 1.279(19)
C5 C8 1.49(2)
C5 C6 1.55(2)
C33 F2 1.35(10)
C33 F1 1.29(9)
C33 F3 1.01(9)
C33 S3 1.90(9)
O13 S3 1.434(13)
O14 S3 1.362(17)
O15 S3 1.41(2)
C34 F4 1.24(3)
C34 F6 1.27(3)
C34 S4 1.27(2)
C34 F5 1.60(3)
F4 S4 2.14(3)
F6 S4 2.16(3)
O16 S4 1.66(4)
O17 S4 1.36(4)
O18 S4 1.57(3)
C35 F7 1.20(10)
C35 F9 1.14(10)
C35 F8 1.89(10)
C35 S5 1.90(10)
O19 S5 1.40(2)
O20 S5 1.47(3)
O21 S5 1.39(3)
C36 F12 1.45(10)
C36 F11 1.23(10)
C36 F10 2.39(11)
C36 S6 2.12(10)
O22 S6 1.384(14)
O23 S6 1.437(16)
O24 S6 1.69(3)

loop_
_geom_torsion_atom_site_label_1
_geom_torsion_atom_site_label_2
_geom_torsion_atom_site_label_3
_geom_torsion_atom_site_label_4
_geom_torsion
N1 Ru1 S1 C1 -22(16)
N3 Ru1 S1 C1 -26.5(6)
N2 Ru1 S1 C1 -110.0(6)
P1 Ru1 S1 C1 67.7(5)
P2 Ru1 S1 C1 158.7(5)
N1 Ru1 S1 S2 79(16)
N3 Ru1 S1 S2 74.3(4)
N2 Ru1 S1 S2 -9.3(4)
P1 Ru1 S1 S2 168.41(19)
P2 Ru1 S1 S2 -100.6(2)
C1 S1 S2 C3 32.4(6)
Ru1 S1 S2 C3 -80.7(5)
C1 S1 S2 Ru2 -81.9(4)
Ru1 S1 S2 Ru2 165.02(12)
N4 Ru2 S2 C3 -4(34)
N5 Ru2 S2 C3 -97.1(6)
N6 Ru2 S2 C3 -12.3(6)
P4 Ru2 S2 C3 171.2(6)
P3 Ru2 S2 C3 79.1(6)
N4 Ru2 S2 S1 98(34)
N5 Ru2 S2 S1 4.2(3)
N6 Ru2 S2 S1 89.0(3)
P4 Ru2 S2 S1 -87.53(19)
P3 Ru2 S2 S1 -179.66(19)
N1 Ru1 P1 O3 -35.4(9)
N3 Ru1 P1 O3 -118.4(9)
N2 Ru1 P1 O3 -102(9)
P2 Ru1 P1 O3 56.3(8)
S1 Ru1 P1 O3 145.9(8)
N1 Ru1 P1 O2 -155.8(7)
N3 Ru1 P1 O2 121.1(7)
N2 Ru1 P1 O2 137(8)
P2 Ru1 P1 O2 -64.1(6)
S1 Ru1 P1 O2 25.5(6)
N1 Ru1 P1 O1 90.3(7)
N3 Ru1 P1 O1 7.3(6)
N2 Ru1 P1 O1 23(9)
P2 Ru1 P1 O1 -178.0(6)
S1 Ru1 P1 O1 -88.4(6)
N1 Ru1 P2 O5 -79.2(9)
N3 Ru1 P2 O5 -36(3)
N2 Ru1 P2 O5 7.5(9)
P1 Ru1 P2 O5 -171.6(8)
S1 Ru1 P2 O5 100.8(8)
N1 Ru1 P2 O6 165.5(8)
N3 Ru1 P2 O6 -151(2)
N2 Ru1 P2 O6 -107.8(8)
P1 Ru1 P2 O6 73.0(7)
S1 Ru1 P2 O6 -14.5(7)
N1 Ru1 P2 O4 43.1(8)
N3 Ru1 P2 O4 86(3)
N2 Ru1 P2 O4 129.8(8)
P1 Ru1 P2 O4 -49.3(8)
S1 Ru1 P2 O4 -136.9(8)
N4 Ru2 P3 O7 80.1(7)
N5 Ru2 P3 O7 29(4)
N6 Ru2 P3 O7 -7.0(7)
P4 Ru2 P3 O7 171.4(6)
S2 Ru2 P3 O7 -99.4(6)
N4 Ru2 P3 O8 -47.3(8)
N5 Ru2 P3 O8 -98(4)
N6 Ru2 P3 O8 -134.3(8)
P4 Ru2 P3 O8 44.1(7)
S2 Ru2 P3 O8 133.2(7)
N4 Ru2 P3 O9 -163.2(6)
N5 Ru2 P3 O9 146(4)
N6 Ru2 P3 O9 109.7(6)
P4 Ru2 P3 O9 -71.9(6)
S2 Ru2 P3 O9 17.3(5)
N4 Ru2 P4 O12 44.3(6)
N5 Ru2 P4 O12 129.6(6)
N6 Ru2 P4 O12 108(5)
P3 Ru2 P4 O12 -47.4(6)
S2 Ru2 P4 O12 -135.7(6)
N4 Ru2 P4 O10 170.8(7)
N5 Ru2 P4 O10 -103.9(7)
N6 Ru2 P4 O10 -125(5)
P3 Ru2 P4 O10 79.1(7)
S2 Ru2 P4 O10 -9.2(7)
N4 Ru2 P4 O11 -77.5(6)
N5 Ru2 P4 O11 7.9(6)
N6 Ru2 P4 O11 -13(5)
P3 Ru2 P4 O11 -169.2(5)
S2 Ru2 P4 O11 102.6(5)
N3 Ru1 N1 C21 -18(11)
N2 Ru1 N1 C21 66(11)
P1 Ru1 N1 C21 -112(11)
P2 Ru1 N1 C21 157(11)
S1 Ru1 N1 C21 -23(25)
N1 Ru1 N2 C23 -97(10)
N3 Ru1 N2 C23 -14(10)
P1 Ru1 N2 C23 -30(17)
P2 Ru1 N2 C23 171(10)
S1 Ru1 N2 C23 82(10)
N1 Ru1 N3 C25 27(5)
N2 Ru1 N3 C25 -60(5)
P1 Ru1 N3 C25 119(5)
P2 Ru1 N3 C25 -16(7)
S1 Ru1 N3 C25 -153(5)
N5 Ru2 N4 C27 20(20)
N6 Ru2 N4 C27 -65(20)
P4 Ru2 N4 C27 111(20)
P3 Ru2 N4 C27 -156(20)
S2 Ru2 N4 C27 -74(43)
N4 Ru2 N5 C29 41(59)
N6 Ru2 N5 C29 129(59)
P4 Ru2 N5 C29 -50(59)
P3 Ru2 N5 C29 93(59)
S2 Ru2 N5 C29 -139(59)
N4 Ru2 N6 C31 5(21)
N5 Ru2 N6 C31 -80(21)
P4 Ru2 N6 C31 -59(23)
P3 Ru2 N6 C31 97(21)
S2 Ru2 N6 C31 -175(21)
O3 P1 O1 C9 -39(2)
O2 P1 O1 C9 64(2)
Ru1 P1 O1 C9 -176(2)
O3 P1 O2 C10 25(2)
O1 P1 O2 C10 -82(2)
Ru1 P1 O2 C10 159(2)
O2 P1 O3 C11 -177(2)
O1 P1 O3 C11 -72(2)
Ru1 P1 O3 C11 56(2)
O5 P2 O4 C12 -45(3)
O6 P2 O4 C12 60(3)
Ru1 P2 O4 C12 -173(2)
O6 P2 O5 C13 -163(2)
O4 P2 O5 C13 -52(2)
Ru1 P2 O5 C13 73(2)
O5 P2 O6 C14 43(2)
O4 P2 O6 C14 -67(2)
Ru1 P2 O6 C14 168.6(19)
O8 P3 O7 C15 -24(2)
O9 P3 O7 C15 79(2)
Ru2 P3 O7 C15 -159.6(18)
O7 P3 O8 C16 -64.0(15)
O9 P3 O8 C16 -171.7(14)
Ru2 P3 O8 C16 65.3(15)
O7 P3 O9 C17 -69.1(17)
O8 P3 O9 C17 40.0(18)
Ru2 P3 O9 C17 170.5(15)
O12 P4 O10 C18 -22(4)
O11 P4 O10 C18 87(4)
Ru2 P4 O10 C18 -150(4)
O12 P4 O11 C19 -53.4(14)
O10 P4 O11 C19 -166.2(13)
Ru2 P4 O11 C19 72.2(13)
O10 P4 O12 C20 55.8(16)
O11 P4 O12 C20 -47.2(16)
Ru2 P4 O12 C20 -175.4(13)
Ru1 N1 C21 C22 8(29)
Ru1 N2 C23 C24 -130(34)
Ru1 N3 C25 C26 100(23)
Ru2 N4 C27 C28 71(57)
Ru2 N5 C29 C30 -73(100)
Ru2 N6 C31 C32 114(43)
S2 S1 C1 C2 -32.5(9)
Ru1 S1 C1 C2 80.1(9)
S1 C1 C2 C7 -162.6(12)
S1 C1 C2 C3 17.7(14)
C7 C2 C3 C4 15(2)
C1 C2 C3 C4 -165.2(14)
C7 C2 C3 S2 -167.7(12)
C1 C2 C3 S2 12.0(14)
S1 S2 C3 C4 148.2(12)
Ru2 S2 C3 C4 -100.3(12)
S1 S2 C3 C2 -29.2(9)
Ru2 S2 C3 C2 82.3(9)
C2 C3 C4 C5 -2(9)
S2 C3 C4 C5 -179(100)
C3 C4 C5 C8 95(9)
C3 C4 C5 C6 -88(9)
F2 C33 S3 O14 52(5)
F1 C33 S3 O14 -35(6)
F3 C33 S3 O14 163(7)
F2 C33 S3 O13 -78(5)
F1 C33 S3 O13 -165(5)
F3 C33 S3 O13 32(9)
F2 C33 S3 O15 174(5)
F1 C33 S3 O15 87(5)
F3 C33 S3 O15 -76(8)
F6 C34 F4 S4 -134(4)
F5 C34 F4 S4 122(3)
F4 C34 F6 S4 134(4)
F5 C34 F6 S4 -124(3)
F4 C34 S4 O17 -68(3)
F6 C34 S4 O17 62(4)
F5 C34 S4 O17 179(2)
F4 C34 S4 O18 54(3)
F6 C34 S4 O18 -175(2)
F5 C34 S4 O18 -58(3)
F4 C34 S4 O16 155(2)
F6 C34 S4 O16 -75(3)
F5 C34 S4 O16 42(3)
F6 C34 S4 F4 130(4)
F5 C34 S4 F4 -112(3)
F4 C34 S4 F6 -130(4)
F5 C34 S4 F6 117(3)
C34 F4 S4 O17 118(3)
C34 F4 S4 O18 -131(3)
C34 F4 S4 O16 -31(3)
C34 F4 S4 F6 28(2)
C34 F6 S4 O17 -123(4)
C34 F6 S4 O18 7(4)
C34 F6 S4 O16 106(3)
C34 F6 S4 F4 -28(3)
F7 C35 S5 O21 -2(8)
F9 C35 S5 O21 134(6)
F8 C35 S5 O21 64(4)
F7 C35 S5 O19 -145(5)
F9 C35 S5 O19 -9(9)
F8 C35 S5 O19 -79(4)
F7 C35 S5 O20 106(7)
F9 C35 S5 O20 -118(7)
F8 C35 S5 O20 172(4)
F12 C36 S6 O22 -35(6)
F11 C36 S6 O22 -134(5)
F10 C36 S6 O22 -89(2)
F12 C36 S6 O23 146(3)
F11 C36 S6 O23 48(7)
F10 C36 S6 O23 92(2)
F12 C36 S6 O24 -121(5)
F11 C36 S6 O24 140(7)
F10 C36 S6 O24 -175(3)
